data_1540445
loop_
_publ_author_name
'Banerjee, Debasis'
'Wang, Hao'
'Gong, Qihan'
'Plonka, Anna M.'
'Jagiello, Jacek'
'Wu, Haohan'
'Woerner, William R.'
'Emge, Thomas J.'
'Olson, David H.'
'Parise, John B.'
'Li, Jing'

_publ_section_title
;
 Direct structural evidence of commensurate-to-incommensurate transition
 of hydrocarbon adsorption in a microporous metal organic framework
;
_journal_issue 1
_journal_name_full 'Chem. Sci.'
_journal_page_first 759
_journal_paper_doi 10.1039/C5SC03685B
_journal_volume 7
_journal_year 2016
_chemical_formula_moiety 'C14.50 H9.34 Ca O6 S'
_chemical_formula_sum 'C14.5 H9.34 Ca O6 S'
_chemical_formula_weight 351.69
_chemical_name_systematic
; 
 ? 
;
_space_group_IT_number 14
_symmetry_cell_setting monoclinic
_symmetry_space_group_name_Hall '-P 2yn'
_symmetry_space_group_name_H-M 'P 1 21/n 1'
_atom_sites_solution_hydrogens geom
_atom_sites_solution_primary direct
_atom_sites_solution_secondary difmap
_audit_creation_method SHELXL-97
_audit_update_record
;
2015-03-01 deposited with the CCDC.
2015-10-27 downloaded from the CCDC.
;
_cell_angle_alpha 90.00
_cell_angle_beta 100.5860(10)
_cell_angle_gamma 90.00
_cell_formula_units_Z 4
_cell_length_a 11.7073(10)
_cell_length_b 5.5647(5)
_cell_length_c 22.830(2)
_cell_measurement_temperature 100(2)
_cell_volume 1462.0(2)
_computing_structure_refinement 'SHELXL-97 (Sheldrick, 2008)'
_computing_structure_solution 'SHELXS-97 (Sheldrick, 2008)'
_diffrn_ambient_temperature 100(2)
_diffrn_measured_fraction_theta_full 0.997
_diffrn_measured_fraction_theta_max 0.997
_diffrn_radiation_monochromator graphite
_diffrn_radiation_source 'fine-focus sealed tube'
_diffrn_radiation_type MoK\a
_diffrn_radiation_wavelength 0.71073
_diffrn_reflns_av_R_equivalents 0.0347
_diffrn_reflns_av_sigmaI/netI 0.0317
_diffrn_reflns_limit_h_max 16
_diffrn_reflns_limit_h_min -16
_diffrn_reflns_limit_k_max 7
_diffrn_reflns_limit_k_min -7
_diffrn_reflns_limit_l_max 32
_diffrn_reflns_limit_l_min -32
_diffrn_reflns_number 16777
_diffrn_reflns_theta_full 30.51
_diffrn_reflns_theta_max 30.51
_diffrn_reflns_theta_min 1.81
_exptl_absorpt_coefficient_mu 0.599
_exptl_absorpt_correction_T_max 0.744
_exptl_absorpt_correction_T_min 0.674
_exptl_absorpt_correction_type multi-scan
_exptl_absorpt_process_details 'SADABS, Sheldrick (2008)'
_exptl_crystal_colour colorless
_exptl_crystal_density_diffrn 1.598
_exptl_crystal_density_method 'not measured'
_exptl_crystal_description block
_exptl_crystal_F_000 721
_exptl_crystal_size_max 0.07
_exptl_crystal_size_mid 0.04
_exptl_crystal_size_min 0.03
_refine_diff_density_max 0.709
_refine_diff_density_min -0.412
_refine_diff_density_rms 0.090
_refine_ls_extinction_method none
_refine_ls_goodness_of_fit_ref 1.054
_refine_ls_hydrogen_treatment mixed
_refine_ls_matrix_type full
_refine_ls_number_parameters 218
_refine_ls_number_reflns 4434
_refine_ls_number_restraints 3
_refine_ls_restrained_S_all 1.056
_refine_ls_R_factor_all 0.0439
_refine_ls_R_factor_gt 0.0372
_refine_ls_shift/su_max 0.000
_refine_ls_shift/su_mean 0.000
_refine_ls_structure_factor_coef Fsqd
_refine_ls_weighting_details 'calc w=1/[\s^2^(Fo^2^)+(0.0457P)^2^+1.0966P] where P=(Fo^2^+2Fc^2^)/3'
_refine_ls_weighting_scheme calc
_refine_ls_wR_factor_gt 0.0904
_refine_ls_wR_factor_ref 0.0939
_reflns_number_gt 3850
_reflns_number_total 4434
_reflns_threshold_expression >2sigma(I)
_cod_data_source_file c5sc03685b2.cif
_cod_data_source_block DB1_156B
_cod_depositor_comments 'Adding full bibliography for 1540441--1540447.cif.'
_cod_original_sg_symbol_H-M 'P 21/n'
_cod_original_formula_sum 'C14.50 H9.34 Ca O6 S'
_cod_database_code 1540445

loop_
_symmetry_equiv_pos_as_xyz
'x, y, z'
'-x+1/2, y+1/2, -z+1/2'
'-x, -y, -z'
'x-1/2, -y-1/2, z-1/2'

loop_
_atom_site_label
_atom_site_type_symbol
_atom_site_fract_x
_atom_site_fract_y
_atom_site_fract_z
_atom_site_U_iso_or_equiv
_atom_site_adp_type
_atom_site_occupancy
_atom_site_symmetry_multiplicity
_atom_site_calc_flag
_atom_site_refinement_flags
Ca1 Ca 0.63729(3) 0.25666(5) 0.221920(13) 0.00722(8) Uani 1 1 d .
S1 S 0.39846(3) 0.46493(7) 0.106737(16) 0.00777(9) Uani 1 1 d .
O1 O 0.26426(10) 0.0231(2) -0.17208(5) 0.0110(2) Uani 1 1 d .
O2 O 0.26053(10) 0.4149(2) -0.19089(5) 0.0102(2) Uani 1 1 d .
O3 O 0.41539(10) 0.7209(2) 0.11051(5) 0.0115(2) Uani 1 1 d .
O4 O 0.49480(10) 0.3061(2) 0.12965(5) 0.0106(2) Uani 1 1 d .
O5 O -0.01289(10) 0.0241(2) 0.24639(5) 0.0124(2) Uani 1 1 d .
O6 O -0.04196(10) 0.4196(2) 0.25535(5) 0.0132(2) Uani 1 1 d .
C11 C 0.10083(13) 0.2925(3) 0.20110(7) 0.0086(3) Uani 1 1 d .
C2 C 0.29868(13) 0.2915(3) -0.08959(7) 0.0087(3) Uani 1 1 d .
C9 C 0.19234(14) 0.5596(3) 0.14051(7) 0.0110(3) Uani 1 1 d .
H9 H 0.1932 0.7055 0.1190 0.013 Uiso 1 1 calc R
C3 C 0.26760(14) 0.5120(3) -0.06835(7) 0.0120(3) Uani 1 1 d .
H3 H 0.2283 0.6281 -0.0953 0.014 Uiso 1 1 calc R
C10 C 0.10262(14) 0.5103(3) 0.17100(7) 0.0112(3) Uani 1 1 d .
H10 H 0.0426 0.6248 0.1714 0.013 Uiso 1 1 calc R
C4 C 0.29424(14) 0.5621(3) -0.00763(7) 0.0118(3) Uani 1 1 d .
H4 H 0.2722 0.7109 0.0074 0.014 Uiso 1 1 calc R
C6 C 0.38210(14) 0.1674(3) 0.01042(7) 0.0108(3) Uani 1 1 d .
H6 H 0.4201 0.0502 0.0374 0.013 Uiso 1 1 calc R
C13 C 0.18857(14) 0.1242(3) 0.20044(7) 0.0103(3) Uani 1 1 d .
H13 H 0.1856 -0.0255 0.2201 0.012 Uiso 1 1 calc R
C14 C 0.28046(13) 0.1722(3) 0.17132(7) 0.0099(3) Uani 1 1 d .
H14 H 0.3411 0.0586 0.1714 0.012 Uiso 1 1 calc R
C1 C 0.27420(13) 0.2382(3) -0.15538(7) 0.0087(3) Uani 1 1 d .
C7 C 0.35396(14) 0.1191(3) -0.05017(7) 0.0107(3) Uani 1 1 d .
H7 H 0.3726 -0.0329 -0.0648 0.013 Uiso 1 1 calc R
C12 C 0.00659(13) 0.2410(3) 0.23699(7) 0.0093(3) Uani 1 1 d .
C5 C 0.35353(13) 0.3908(3) 0.03067(7) 0.0089(3) Uani 1 1 d .
C8 C 0.28117(13) 0.3913(3) 0.14203(7) 0.0085(3) Uani 1 1 d .
C1P C -0.0267(9) 1.015(2) 0.0515(4) 0.072(4) Uani 0.334(9) 1 d PD
H1P1 H -0.0099 1.1186 0.0868 0.108 Uiso 0.334(9) 1 calc PR
H1P2 H -0.0019 0.8505 0.0625 0.108 Uiso 0.334(9) 1 calc PR
H1P3 H -0.1103 1.0172 0.0356 0.108 Uiso 0.334(9) 1 calc PR
C2P C 0.0360(19) 1.104(4) 0.0063(7) 0.067(6) Uani 0.167(5) 1 d PD
H2P1 H 0.1195 1.1058 0.0246 0.081 Uiso 0.167(5) 1 calc PR
H2P2 H 0.0123 1.2730 -0.0017 0.081 Uiso 0.167(5) 1 calc PR

loop_
_atom_site_aniso_label
_atom_site_aniso_U_11
_atom_site_aniso_U_22
_atom_site_aniso_U_33
_atom_site_aniso_U_23
_atom_site_aniso_U_13
_atom_site_aniso_U_12
Ca1 0.00944(14) 0.00586(14) 0.00653(14) 0.00019(10) 0.00189(10) 0.00079(10)
S1 0.00982(17) 0.00793(17) 0.00578(16) -0.00022(12) 0.00204(12) -0.00060(12)
O1 0.0136(5) 0.0092(5) 0.0112(5) -0.0033(4) 0.0044(4) -0.0012(4)
O2 0.0127(5) 0.0109(5) 0.0069(5) 0.0010(4) 0.0017(4) -0.0009(4)
O3 0.0166(6) 0.0085(5) 0.0100(5) -0.0008(4) 0.0036(4) -0.0025(4)
O4 0.0107(5) 0.0124(5) 0.0084(5) 0.0002(4) 0.0006(4) 0.0016(4)
O5 0.0137(5) 0.0090(5) 0.0155(6) 0.0015(4) 0.0053(4) -0.0017(4)
O6 0.0146(5) 0.0108(5) 0.0159(6) -0.0001(4) 0.0069(4) 0.0025(4)
C11 0.0102(7) 0.0072(7) 0.0090(6) -0.0009(5) 0.0029(5) -0.0009(5)
C2 0.0101(6) 0.0097(7) 0.0064(6) -0.0008(5) 0.0018(5) -0.0009(5)
C9 0.0143(7) 0.0085(7) 0.0108(7) 0.0017(5) 0.0036(6) 0.0003(5)
C3 0.0161(7) 0.0102(7) 0.0089(7) 0.0011(5) 0.0002(6) 0.0022(6)
C10 0.0125(7) 0.0086(7) 0.0129(7) 0.0010(6) 0.0036(6) 0.0020(5)
C4 0.0163(7) 0.0098(7) 0.0095(7) -0.0013(6) 0.0024(6) 0.0024(6)
C6 0.0143(7) 0.0095(7) 0.0083(7) 0.0008(5) 0.0017(5) 0.0015(5)
C13 0.0135(7) 0.0075(7) 0.0101(7) 0.0005(5) 0.0026(5) 0.0002(5)
C14 0.0110(7) 0.0093(7) 0.0091(7) -0.0001(5) 0.0015(5) 0.0013(5)
C1 0.0079(6) 0.0111(7) 0.0072(6) -0.0006(5) 0.0018(5) -0.0003(5)
C7 0.0144(7) 0.0082(7) 0.0096(7) -0.0005(5) 0.0021(6) 0.0015(5)
C12 0.0093(7) 0.0106(7) 0.0077(6) 0.0012(5) 0.0006(5) 0.0001(5)
C5 0.0110(7) 0.0095(7) 0.0065(6) -0.0005(5) 0.0024(5) -0.0019(5)
C8 0.0098(6) 0.0088(7) 0.0072(6) -0.0011(5) 0.0026(5) -0.0011(5)
C1P 0.057(7) 0.095(9) 0.062(7) 0.007(6) 0.007(5) 0.026(6)
C2P 0.067(14) 0.071(15) 0.065(13) -0.013(11) 0.018(11) -0.025(11)

loop_
_atom_type_symbol
_atom_type_description
_atom_type_scat_dispersion_real
_atom_type_scat_dispersion_imag
_atom_type_scat_source
C C 0.0033 0.0016 'International Tables Vol C Tables 4.2.6.8 and 6.1.1.4'
H H 0.0000 0.0000 'International Tables Vol C Tables 4.2.6.8 and 6.1.1.4'
O O 0.0106 0.0060 'International Tables Vol C Tables 4.2.6.8 and 6.1.1.4'
S S 0.1246 0.1234 'International Tables Vol C Tables 4.2.6.8 and 6.1.1.4'
Ca Ca 0.2262 0.3064 'International Tables Vol C Tables 4.2.6.8 and 6.1.1.4'

loop_
_geom_angle_atom_site_label_1
_geom_angle_atom_site_label_2
_geom_angle_atom_site_label_3
_geom_angle
_geom_angle_site_symmetry_1
_geom_angle_site_symmetry_3
O6 Ca1 O5 95.51(4) 2_545 2
O6 Ca1 O1 82.54(4) 2_545 3_655
O5 Ca1 O1 168.44(4) 2 3_655
O6 Ca1 O2 174.78(4) 2_545 3_665
O5 Ca1 O2 88.76(4) 2 3_665
O1 Ca1 O2 92.69(4) 3_655 3_665
O6 Ca1 O2 74.53(4) 2_545 4_666
O5 Ca1 O2 108.24(4) 2 4_666
O1 Ca1 O2 82.31(4) 3_655 4_666
O2 Ca1 O2 107.00(3) 3_665 4_666
O6 Ca1 O4 90.21(4) 2_545 .
O5 Ca1 O4 80.02(4) 2 .
O1 Ca1 O4 88.58(4) 3_655 .
O2 Ca1 O4 87.57(4) 3_665 .
O2 Ca1 O4 163.07(4) 4_666 .
O6 Ca1 O1 110.91(4) 2_545 4_666
O5 Ca1 O1 73.57(4) 2 4_666
O1 Ca1 O1 117.81(3) 3_655 4_666
O2 Ca1 O1 73.16(4) 3_665 4_666
O2 Ca1 O1 48.67(4) 4_666 4_666
O4 Ca1 O1 147.32(4) . 4_666
O6 Ca1 C1 89.72(4) 2_545 4_666
O5 Ca1 C1 87.71(4) 2 4_666
O1 Ca1 C1 103.64(4) 3_655 4_666
O2 Ca1 C1 93.45(4) 3_665 4_666
O2 Ca1 C1 24.73(4) 4_666 4_666
O4 Ca1 C1 167.66(4) . 4_666
O1 Ca1 C1 24.80(4) 4_666 4_666
O6 Ca1 Ca1 70.65(3) 2_545 2_645
O5 Ca1 Ca1 142.52(3) 2 2_645
O1 Ca1 Ca1 47.32(3) 3_655 2_645
O2 Ca1 Ca1 107.58(3) 3_665 2_645
O2 Ca1 Ca1 35.24(3) 4_666 2_645
O4 Ca1 Ca1 132.66(3) . 2_645
O1 Ca1 Ca1 79.20(3) 4_666 2_645
C1 Ca1 Ca1 58.54(3) 4_666 2_645
O6 Ca1 Ca1 147.26(3) 2_545 2_655
O5 Ca1 Ca1 82.14(3) 2 2_655
O1 Ca1 Ca1 105.67(3) 3_655 2_655
O2 Ca1 Ca1 36.37(3) 3_665 2_655
O2 Ca1 Ca1 75.28(3) 4_666 2_655
O4 Ca1 Ca1 121.12(3) . 2_655
O1 Ca1 Ca1 37.01(2) 4_666 2_655
C1 Ca1 Ca1 57.61(3) 4_666 2_655
Ca1 Ca1 Ca1 91.425(14) 2_645 2_655
O3 S1 O4 119.44(7) . .
O3 S1 C8 108.24(7) . .
O4 S1 C8 108.20(7) . .
O3 S1 C5 107.62(7) . .
O4 S1 C5 106.44(7) . .
C8 S1 C5 106.17(7) . .
C1 O1 Ca1 138.77(10) . 3_655
C1 O1 Ca1 81.59(9) . 4_565
Ca1 O1 Ca1 95.66(4) 3_655 4_565
C1 O2 Ca1 141.39(10) . 3_665
C1 O2 Ca1 101.88(9) . 4_565
Ca1 O2 Ca1 108.39(4) 3_665 4_565
S1 O4 Ca1 137.63(7) . .
C12 O5 Ca1 145.65(11) . 2_545
C12 O6 Ca1 173.70(11) . 2
C13 C11 C10 120.08(14) . .
C13 C11 C12 119.32(14) . .
C10 C11 C12 120.54(14) . .
C7 C2 C3 120.19(14) . .
C7 C2 C1 119.36(14) . .
C3 C2 C1 120.45(14) . .
C10 C9 C8 118.90(14) . .
C2 C3 C4 119.89(15) . .
C9 C10 C11 119.96(14) . .
C5 C4 C3 118.93(15) . .
C7 C6 C5 118.54(15) . .
C14 C13 C11 120.85(14) . .
C13 C14 C8 118.15(14) . .
O1 C1 O2 123.53(14) . .
O1 C1 C2 118.73(14) . .
O2 C1 C2 117.69(14) . .
O1 C1 Ca1 73.62(9) . 4_565
O2 C1 Ca1 53.39(8) . 4_565
C2 C1 Ca1 155.85(10) . 4_565
C6 C7 C2 120.54(15) . .
O5 C12 O6 126.69(15) . .
O5 C12 C11 116.58(14) . .
O6 C12 C11 116.71(14) . .
C6 C5 C4 121.83(14) . .
C6 C5 S1 119.31(12) . .
C4 C5 S1 118.81(12) . .
C14 C8 C9 122.01(14) . .
C14 C8 S1 119.81(12) . .
C9 C8 S1 118.17(12) . .
C1P C2P C1P 121.5(13) . 3_575

loop_
_geom_bond_atom_site_label_1
_geom_bond_atom_site_label_2
_geom_bond_distance
_geom_bond_site_symmetry_2
Ca1 O6 2.2902(12) 2_545
Ca1 O5 2.2907(12) 2
Ca1 O1 2.3513(12) 3_655
Ca1 O2 2.3632(12) 3_665
Ca1 O2 2.4289(12) 4_666
Ca1 O4 2.4504(11) .
Ca1 O1 2.8716(12) 4_666
Ca1 C1 2.9609(16) 4_666
Ca1 Ca1 3.8868(5) 2_645
Ca1 Ca1 3.8868(5) 2_655
S1 O3 1.4386(12) .
S1 O4 1.4525(12) .
S1 C8 1.7633(15) .
S1 C5 1.7682(16) .
O1 C1 1.2553(19) .
O1 Ca1 2.3514(12) 3_655
O1 Ca1 2.8716(12) 4_565
O2 C1 1.2656(19) .
O2 Ca1 2.3633(12) 3_665
O2 Ca1 2.4289(12) 4_565
O5 C12 1.2538(19) .
O5 Ca1 2.2906(12) 2_545
O6 C12 1.2549(19) .
O6 Ca1 2.2901(12) 2
C11 C13 1.392(2) .
C11 C10 1.395(2) .
C11 C12 1.518(2) .
C2 C7 1.391(2) .
C2 C3 1.392(2) .
C2 C1 1.506(2) .
C9 C10 1.390(2) .
C9 C8 1.395(2) .
C3 C4 1.392(2) .
C4 C5 1.390(2) .
C6 C7 1.388(2) .
C6 C5 1.388(2) .
C13 C14 1.391(2) .
C14 C8 1.391(2) .
C1 Ca1 2.9609(16) 4_565
C1P C2P 1.457(15) .
C2P C1P 1.462(15) 3_575
